data_4518790
loop_
_publ_author_name
'Song, Peidong'
'Hu, Linlin'
'Yu, Tao'
'Jiao, Jiao'
'He, Yangqing'
'Xu, Liang'
'Li, Pengfei'

_publ_section_title
;
 Development of a Tunable Chiral Pyridine Ligand Unit for Enantioselective
 Iridium-Catalyzed C--H Borylation
;
_journal_issue 12
_journal_name_full 'ACS Catalysis'
_journal_page_first 7339
_journal_page_last 7349
_journal_paper_doi 10.1021/acscatal.1c01671
_journal_volume 11
_journal_year 2021
_chemical_formula_moiety '0.33(C11 H11 Cl N O2)'
_chemical_formula_sum 'C3.67 H3.67 Cl0.33 N0.33 O0.67'
_chemical_formula_weight 74.89
_space_group_crystal_system monoclinic
_space_group_IT_number 14
_space_group_name_Hall '-P 2ybc'
_space_group_name_H-M_alt 'P 1 21/c 1'
_atom_sites_solution_hydrogens geom
_audit_creation_date 2020-12-28
_audit_creation_method
;
Olex2 1.2
(compiled 2018.05.29 svn.r3508 for OlexSys, GUI svn.r5506)
;
_cell_angle_alpha 90
_cell_angle_beta 95.132(4)
_cell_angle_gamma 90
_cell_formula_units_Z 12
_cell_length_a 7.738(3)
_cell_length_b 11.313(4)
_cell_length_c 11.517(4)
_cell_measurement_reflns_used 3792
_cell_measurement_temperature 296(2)
_cell_measurement_theta_max 26.525
_cell_measurement_theta_min 2.529
_cell_volume 1004.2(6)
_computing_cell_refinement 'SAINT v8.27A (Bruker, 2012)'
_computing_data_reduction 'SAINT v8.27A (Bruker, 2012)'
_computing_molecular_graphics 'Olex2 (Dolomanov et al., 2009)'
_computing_publication_material 'Olex2 (Dolomanov et al., 2009)'
_computing_structure_refinement 'ShelXL (Sheldrick, 2015)'
_diffrn_ambient_temperature 296.15
_diffrn_measured_fraction_theta_full 0.999
_diffrn_measured_fraction_theta_max 0.996
_diffrn_measurement_device_type 'Bruker APEX-II CCD'
_diffrn_radiation_type MoK\a
_diffrn_radiation_wavelength 0.71073
_diffrn_reflns_av_R_equivalents 0.0305
_diffrn_reflns_av_unetI/netI 0.0235
_diffrn_reflns_Laue_measured_fraction_full 0.999
_diffrn_reflns_Laue_measured_fraction_max 0.996
_diffrn_reflns_limit_h_max 9
_diffrn_reflns_limit_h_min -9
_diffrn_reflns_limit_k_max 14
_diffrn_reflns_limit_k_min -14
_diffrn_reflns_limit_l_max 14
_diffrn_reflns_limit_l_min -14
_diffrn_reflns_number 10477
_diffrn_reflns_point_group_measured_fraction_full 0.999
_diffrn_reflns_point_group_measured_fraction_max 0.996
_diffrn_reflns_theta_full 25.242
_diffrn_reflns_theta_max 26.544
_diffrn_reflns_theta_min 2.529
_exptl_absorpt_coefficient_mu 0.357
_exptl_crystal_density_diffrn 1.486
_exptl_crystal_description block
_exptl_crystal_F_000 468
_refine_diff_density_max 0.789
_refine_diff_density_min -0.748
_refine_diff_density_rms 0.066
_refine_ls_extinction_method none
_refine_ls_goodness_of_fit_ref 1.035
_refine_ls_hydrogen_treatment constr
_refine_ls_matrix_type full
_refine_ls_number_parameters 138
_refine_ls_number_reflns 2083
_refine_ls_number_restraints 0
_refine_ls_restrained_S_all 1.035
_refine_ls_R_factor_all 0.0525
_refine_ls_R_factor_gt 0.0413
_refine_ls_shift/su_max 0.000
_refine_ls_shift/su_mean 0.000
_refine_ls_structure_factor_coef Fsqd
_refine_ls_weighting_details 'w=1/[\s^2^(Fo^2^)+(0.0617P)^2^+1.0543P] where P=(Fo^2^+2Fc^2^)/3'
_refine_ls_weighting_scheme calc
_refine_ls_wR_factor_gt 0.1100
_refine_ls_wR_factor_ref 0.1186
_reflns_Friedel_coverage 0.000
_reflns_number_gt 1715
_reflns_number_total 2083
_reflns_threshold_expression 'I > 2\s(I)'
_cod_data_source_file cs1c01671_si_003.cif
_cod_data_source_block 1
_cod_depositor_comments 'Adding full bibliography for 4518787--4518790.cif.'
_cod_original_cell_volume 1004.1(6)
_cod_database_code 4518790
_shelx_shelxl_version_number 2014/7
_shelx_space_group_comment
;
The symmetry employed for this shelxl refinement is uniquely defined
by the following loop, which should always be used as a source of
symmetry information in preference to the above space-group names.
They are only intended as comments.
;
_olex2_refinement_description
;
1. Fixed Uiso
 At 1.2 times of:
  All C(H) groups, All C(H,H) groups
 At 1.5 times of:
  All O(H) groups
2.a Ternary CH refined with riding coordinates:
 C9(H9), C13(H13)
2.b Secondary CH2 refined with riding coordinates:
 C4(H4A,H4B), C14(H14A,H14B)
2.c Aromatic/amide H refined with riding coordinates:
 C7(H7), C8(H8), C11(H11)
2.d Idealised tetrahedral OH refined as rotating group:
 O2(H2), O1(H1)
;
_olex2_submission_special_instructions 'No special instructions were received'

loop_
_space_group_symop_operation_xyz
'x, y, z'
'-x, y+1/2, -z+1/2'
'-x, -y, -z'
'x, -y-1/2, z-1/2'

loop_
_atom_site_label
_atom_site_type_symbol
_atom_site_fract_x
_atom_site_fract_y
_atom_site_fract_z
_atom_site_U_iso_or_equiv
_atom_site_adp_type
_atom_site_occupancy
_atom_site_site_symmetry_order
_atom_site_calc_flag
_atom_site_refinement_flags_posn
_atom_site_refinement_flags_adp
_atom_site_refinement_flags_occupancy
_atom_site_disorder_assembly
_atom_site_disorder_group
Cl1 Cl 0.14230(7) 0.06615(5) 0.67884(5) 0.02562(18) Uani 1 1 d . . . . .
O2 O 0.52847(19) -0.42094(14) 1.21375(13) 0.0227(4) Uani 1 1 d . . . . .
H2 H 0.4522 -0.4157 1.2585 0.034 Uiso 1 1 calc GR . . . .
N1 N 0.2365(2) -0.05314(16) 0.86910(15) 0.0192(4) Uani 1 1 d . . . . .
O1 O 0.4661(2) -0.35329(15) 0.89304(14) 0.0275(4) Uani 1 1 d . . . . .
H1 H 0.4799 -0.4145 0.8569 0.041 Uiso 1 1 calc GR . . . .
C4 C 0.3363(3) -0.37150(19) 0.97213(18) 0.0200(5) Uani 1 1 d . . . . .
H4A H 0.3402 -0.4525 1.0000 0.024 Uiso 1 1 calc R . . . .
H4B H 0.2220 -0.3567 0.9332 0.024 Uiso 1 1 calc R . . . .
C5 C 0.0360(3) -0.16765(18) 0.97437(18) 0.0188(4) Uani 1 1 d . . . . .
C6 C 0.0993(3) -0.02591(19) 0.79483(18) 0.0192(4) Uani 1 1 d . . . . .
C7 C -0.1020(3) -0.13769(19) 0.89449(19) 0.0207(5) Uani 1 1 d . . . . .
H7 H -0.2129 -0.1667 0.9020 0.025 Uiso 1 1 calc R . . . .
C8 C -0.0695(3) -0.06296(19) 0.80277(19) 0.0211(5) Uani 1 1 d . . . . .
H8 H -0.1587 -0.0387 0.7485 0.025 Uiso 1 1 calc R . . . .
C9 C 0.3299(3) -0.15575(19) 1.05693(18) 0.0196(4) Uani 1 1 d . . . . .
H9 H 0.4112 -0.0964 1.0915 0.023 Uiso 1 1 calc R . . . .
C10 C 0.2007(3) -0.12190(18) 0.95929(18) 0.0181(4) Uani 1 1 d . . . . .
C11 C 0.0397(3) -0.24164(19) 1.08345(19) 0.0208(5) Uani 1 1 d . . . . .
H11 H -0.0515 -0.2828 1.1120 0.025 Uiso 1 1 calc R . . . .
C12 C 0.3720(3) -0.28729(19) 1.07303(18) 0.0188(4) Uani 1 1 d . . . . .
C13 C 0.2281(3) -0.23362(19) 1.13646(18) 0.0202(5) Uani 1 1 d . . . . .
H13 H 0.2489 -0.2223 1.2209 0.024 Uiso 1 1 calc R . . . .
C14 C 0.5373(3) -0.3125(2) 1.14919(19) 0.0219(5) Uani 1 1 d . . . . .
H14A H 0.6333 -0.3171 1.1006 0.026 Uiso 1 1 calc R . . . .
H14B H 0.5602 -0.2476 1.2034 0.026 Uiso 1 1 calc R . . . .

loop_
_atom_site_aniso_label
_atom_site_aniso_U_11
_atom_site_aniso_U_22
_atom_site_aniso_U_33
_atom_site_aniso_U_23
_atom_site_aniso_U_13
_atom_site_aniso_U_12
Cl1 0.0286(3) 0.0261(3) 0.0225(3) 0.0065(2) 0.0044(2) 0.0040(2)
O2 0.0195(8) 0.0273(8) 0.0217(8) 0.0025(6) 0.0028(6) 0.0056(6)
N1 0.0194(9) 0.0181(9) 0.0199(9) -0.0015(7) 0.0014(7) 0.0011(7)
O1 0.0315(9) 0.0288(9) 0.0235(9) -0.0023(7) 0.0105(7) 0.0020(7)
C4 0.0216(10) 0.0210(11) 0.0175(10) -0.0012(8) 0.0023(8) 0.0028(8)
C5 0.0206(10) 0.0166(10) 0.0195(10) -0.0023(8) 0.0037(8) 0.0002(8)
C6 0.0246(11) 0.0158(10) 0.0176(10) -0.0008(8) 0.0040(8) 0.0023(8)
C7 0.0172(10) 0.0187(10) 0.0259(11) -0.0032(8) 0.0010(8) 0.0005(8)
C8 0.0207(10) 0.0214(11) 0.0207(10) -0.0019(8) -0.0018(8) 0.0033(8)
C9 0.0200(10) 0.0196(10) 0.0189(10) -0.0017(8) 0.0001(8) 0.0000(8)
C10 0.0186(10) 0.0163(10) 0.0194(10) -0.0029(8) 0.0025(8) 0.0017(8)
C11 0.0190(10) 0.0225(11) 0.0215(11) 0.0020(8) 0.0046(8) -0.0007(8)
C12 0.0184(10) 0.0206(11) 0.0173(10) -0.0007(8) 0.0005(8) 0.0013(8)
C13 0.0221(11) 0.0221(11) 0.0165(10) -0.0011(8) 0.0025(8) 0.0015(8)
C14 0.0198(10) 0.0252(11) 0.0202(10) 0.0000(9) -0.0010(8) 0.0012(9)

loop_
_atom_type_symbol
_atom_type_description
_atom_type_scat_dispersion_real
_atom_type_scat_dispersion_imag
_atom_type_scat_source
C C 0.0033 0.0016 'International Tables Vol C Tables 4.2.6.8 and 6.1.1.4'
H H 0.0000 0.0000 'International Tables Vol C Tables 4.2.6.8 and 6.1.1.4'
Cl Cl 0.1484 0.1585 'International Tables Vol C Tables 4.2.6.8 and 6.1.1.4'
N N 0.0061 0.0033 'International Tables Vol C Tables 4.2.6.8 and 6.1.1.4'
O O 0.0106 0.0060 'International Tables Vol C Tables 4.2.6.8 and 6.1.1.4'

loop_
_geom_angle_atom_site_label_1
_geom_angle_atom_site_label_2
_geom_angle_atom_site_label_3
_geom_angle
_geom_angle_site_symmetry_1
_geom_angle_site_symmetry_3
_geom_angle_publ_flag
C6 N1 C10 114.87(18) . . ?
O1 C4 C12 108.02(17) . . ?
C7 C5 C10 118.8(2) . . ?
C7 C5 C11 130.10(19) . . ?
C10 C5 C11 111.03(18) . . ?
N1 C6 Cl1 115.55(16) . . ?
N1 C6 C8 126.0(2) . . ?
C8 C6 Cl1 118.44(17) . . ?
C5 C7 C8 118.1(2) . . ?
C6 C8 C7 118.0(2) . . ?
C10 C9 C12 117.61(18) . . ?
C10 C9 C13 104.65(17) . . ?
C12 C9 C13 59.05(14) . . ?
N1 C10 C5 124.14(19) . . ?
N1 C10 C9 124.20(19) . . ?
C5 C10 C9 111.63(19) . . ?
C5 C11 C13 104.21(17) . . ?
C4 C12 C9 119.88(18) . . ?
C4 C12 C13 122.27(18) . . ?
C4 C12 C14 114.49(18) . . ?
C13 C12 C9 60.69(14) . . ?
C13 C12 C14 114.62(18) . . ?
C14 C12 C9 114.42(18) . . ?
C11 C13 C9 108.44(17) . . ?
C12 C13 C9 60.26(14) . . ?
C12 C13 C11 119.93(18) . . ?
O2 C14 C12 112.56(18) . . ?

loop_
_geom_bond_atom_site_label_1
_geom_bond_atom_site_label_2
_geom_bond_distance
_geom_bond_site_symmetry_2
_geom_bond_publ_flag
Cl1 C6 1.749(2) . ?
O2 C14 1.439(3) . ?
N1 C6 1.338(3) . ?
N1 C10 1.346(3) . ?
O1 C4 1.430(3) . ?
C4 C12 1.509(3) . ?
C5 C7 1.388(3) . ?
C5 C10 1.401(3) . ?
C5 C11 1.508(3) . ?
C6 C8 1.383(3) . ?
C7 C8 1.393(3) . ?
C9 C10 1.486(3) . ?
C9 C12 1.531(3) . ?
C9 C13 1.537(3) . ?
C11 C13 1.532(3) . ?
C12 C13 1.512(3) . ?
C12 C14 1.512(3) . ?
